data_4103036
loop_
_publ_author_name
'Dinesh G. Patel'
'Michelle M. Paquette'
'Roni A. Kopelman'
'Werner Kaminsky'
'Michael J. Ferguson'
'Natia L. Frank'

_publ_contact_author_address
;
Department of Chemistry
University of Washington
Seattle
Washington, 98195, USA
;
_publ_contact_author_email kaminsky@chem.washington.edu
_publ_contact_author_fax 00(206)6858665
_publ_contact_author_name 'Werner Kaminsky'
_publ_contact_author_phone 00(206)5437585
_publ_section_title
;
 A Solution- and Solid-State Investigation of Medium Effects on Charge
 Separation in Metastable Photomerocyanines
;
_journal_name_full 'Journal of the American Chemical Society'
_journal_page_first 12568
_journal_page_last 12586
_journal_paper_doi 10.1021/ja100238h
_journal_volume 132
_journal_year 2010
_chemical_formula_moiety 'C24 H24 N4 O, 3(H2 O)'
_chemical_formula_sum 'C24 H30 N4 O4'
_chemical_formula_weight 438.52
_chemical_name_systematic
; 
 ? 
;
_space_group_IT_number 14
_symmetry_cell_setting monoclinic
_symmetry_space_group_name_Hall '-P 2yn'
_symmetry_space_group_name_H-M 'P 1 21/n 1'
_atom_sites_solution_hydrogens geom
_atom_sites_solution_primary direct
_atom_sites_solution_secondary difmap
_audit_creation_method SHELXL-97
_cell_angle_alpha 90.00
_cell_angle_beta 93.277(2)
_cell_angle_gamma 90.00
_cell_formula_units_Z 4
_cell_length_a 6.6536(12)
_cell_length_b 16.165(3)
_cell_length_c 20.809(4)
_cell_measurement_reflns_used 7593
_cell_measurement_temperature 193(2)
_cell_measurement_theta_max 26.437
_cell_measurement_theta_min 2.333
_cell_volume 2234.5(7)
_computing_cell_refinement 'Bruker SAINT (Bruker, 1997)'
_computing_data_collection 'Bruker SMART (Bruker, 1997)'
_computing_data_reduction 'Bruker SAINT (Bruker, 1997)'
_computing_molecular_graphics 'Bruker SHELXTL (Bruker, 1997)'
_computing_publication_material 'Bruker SHELXTL (Bruker, 1997)'
_computing_structure_refinement 'SHELXL-97 (Sheldrick, 2008)'
_computing_structure_solution 'SHELXS-97 (Sheldrick, 1990)'
_diffrn_ambient_temperature 193(2)
_diffrn_detector_area_resol_mean 8.192
_diffrn_measured_fraction_theta_full 0.999
_diffrn_measured_fraction_theta_max 0.999
_diffrn_measurement_device_type 'Bruker PLATFORM diffractometer/SMART 1000 CCD area detector'
_diffrn_measurement_method '\w scans'
_diffrn_radiation_monochromator graphite
_diffrn_radiation_source 'fine-focus sealed tube'
_diffrn_radiation_type MoK\a
_diffrn_radiation_wavelength 0.71073
_diffrn_reflns_av_R_equivalents 0.0661
_diffrn_reflns_av_sigmaI/netI 0.0428
_diffrn_reflns_limit_h_max 7
_diffrn_reflns_limit_h_min -7
_diffrn_reflns_limit_k_max 19
_diffrn_reflns_limit_k_min -19
_diffrn_reflns_limit_l_max 24
_diffrn_reflns_limit_l_min -24
_diffrn_reflns_number 23144
_diffrn_reflns_theta_full 25.25
_diffrn_reflns_theta_max 25.25
_diffrn_reflns_theta_min 1.60
_exptl_absorpt_coefficient_mu 0.090
_exptl_absorpt_correction_T_max 0.9849
_exptl_absorpt_correction_T_min 0.9538
_exptl_absorpt_correction_type multi-scan
_exptl_absorpt_process_details 'SADABS (Sheldrick, 1996)'
_exptl_crystal_colour purple
_exptl_crystal_density_diffrn 1.304
_exptl_crystal_density_method 'not measured'
_exptl_crystal_description block
_exptl_crystal_F_000 936
_exptl_crystal_size_max 0.53
_exptl_crystal_size_mid 0.22
_exptl_crystal_size_min 0.17
_refine_diff_density_max 0.906
_refine_diff_density_min -0.448
_refine_diff_density_rms 0.082
_refine_ls_extinction_method none
_refine_ls_goodness_of_fit_ref 1.149
_refine_ls_hydrogen_treatment mixed
_refine_ls_matrix_type full
_refine_ls_number_parameters 308
_refine_ls_number_reflns 4020
_refine_ls_number_restraints 9
_refine_ls_restrained_S_all 1.148
_refine_ls_R_factor_all 0.1056
_refine_ls_R_factor_gt 0.0906
_refine_ls_shift/su_max 0.000
_refine_ls_shift/su_mean 0.000
_refine_ls_structure_factor_coef Fsqd
_refine_ls_weighting_details 'calc w=1/[\s^2^(Fo^2^)+(0.1002P)^2^+4.1726P] where P=(Fo^2^+2Fc^2^)/3'
_refine_ls_weighting_scheme calc
_refine_ls_wR_factor_gt 0.2458
_refine_ls_wR_factor_ref 0.2565
_reflns_number_gt 3204
_reflns_number_total 4020
_reflns_threshold_expression I>2\s(I)
_cod_data_source_file ja100238h_si_005.cif
_cod_data_source_block vic0802
_cod_original_cell_volume 2234.4(7)
_cod_database_code 4103036

loop_
_symmetry_equiv_pos_as_xyz
'x, y, z'
'-x+1/2, y+1/2, -z+1/2'
'-x, -y, -z'
'x-1/2, -y-1/2, z-1/2'

loop_
_atom_site_label
_atom_site_type_symbol
_atom_site_fract_x
_atom_site_fract_y
_atom_site_fract_z
_atom_site_U_iso_or_equiv
_atom_site_adp_type
_atom_site_occupancy
_atom_site_symmetry_multiplicity
_atom_site_calc_flag
_atom_site_refinement_flags
O1 O 0.8276(5) 0.7809(2) 0.88713(15) 0.0545(8) Uani 1 1 d .
N1 N 0.3038(5) 0.7719(2) 1.03302(16) 0.0424(8) Uani 1 1 d .
N2 N 0.5074(5) 0.6616(2) 0.90414(14) 0.0382(8) Uani 1 1 d .
N3 N 0.7235(6) 0.5217(3) 0.71689(16) 0.0554(10) Uani 1 1 d .
N4 N 1.0524(6) 0.6210(3) 0.71296(16) 0.0523(10) Uani 1 1 d .
C1 C 0.3809(9) 0.8563(3) 1.0237(3) 0.0714(16) Uani 1 1 d .
H1A H 0.5214 0.8594 1.0404 0.086 Uiso 1 1 calc R
H1B H 0.2998 0.8958 1.0468 0.086 Uiso 1 1 calc R
H1C H 0.3728 0.8697 0.9777 0.086 Uiso 1 1 calc R
C2 C 0.3488(6) 0.7094(3) 0.99618(17) 0.0368(9) Uani 1 1 d .
C3 C 0.4867(6) 0.7219(3) 0.94566(18) 0.0405(9) Uani 1 1 d .
H3 H 0.5599 0.7721 0.9426 0.049 Uiso 1 1 calc R
C4 C 0.6379(6) 0.6620(3) 0.85621(17) 0.0373(9) Uani 1 1 d .
C5 C 0.7985(6) 0.7195(3) 0.85171(18) 0.0401(9) Uani 1 1 d .
C6 C 0.1603(6) 0.7659(3) 1.08594(19) 0.0436(10) Uani 1 1 d .
H6 H 0.1535 0.8221 1.1058 0.052 Uiso 1 1 calc R
C7 C 0.2352(7) 0.7067(3) 1.13903(19) 0.0502(11) Uani 1 1 d .
H7A H 0.3821 0.7146 1.1469 0.060 Uiso 1 1 calc R
H7B H 0.1705 0.7216 1.1791 0.060 Uiso 1 1 calc R
C8 C 0.1953(6) 0.6166(3) 1.12487(19) 0.0456(10) Uani 1 1 d .
H8 H 0.2315 0.5839 1.1646 0.055 Uiso 1 1 calc R
C9 C 0.3202(6) 0.5845(3) 1.07022(18) 0.0418(10) Uani 1 1 d .
H9A H 0.3026 0.5239 1.0665 0.050 Uiso 1 1 calc R
H9B H 0.4645 0.5955 1.0813 0.050 Uiso 1 1 calc R
C10 C 0.2607(6) 0.6250(3) 1.00428(17) 0.0366(9) Uani 1 1 d .
H10 H 0.3195 0.5891 0.9710 0.044 Uiso 1 1 calc R
C11 C 0.0322(6) 0.6234(3) 0.98991(19) 0.0437(10) Uani 1 1 d .
H11A H -0.0016 0.6585 0.9518 0.052 Uiso 1 1 calc R
H11B H -0.0099 0.5661 0.9791 0.052 Uiso 1 1 calc R
C12 C -0.0864(6) 0.6539(3) 1.0461(2) 0.0460(10) Uani 1 1 d .
H12 H -0.2330 0.6451 1.0348 0.055 Uiso 1 1 calc R
C13 C -0.0280(6) 0.6035(3) 1.1064(2) 0.0467(10) Uani 1 1 d .
H13A H -0.1098 0.6212 1.1422 0.056 Uiso 1 1 calc R
H13B H -0.0543 0.5440 1.0981 0.056 Uiso 1 1 calc R
C14 C -0.0523(6) 0.7449(3) 1.0590(2) 0.0492(11) Uani 1 1 d .
H14A H -0.1501 0.7640 1.0899 0.059 Uiso 1 1 calc R
H14B H -0.0795 0.7758 1.0184 0.059 Uiso 1 1 calc R
C15 C 0.9462(6) 0.7026(3) 0.80189(18) 0.0413(10) Uani 1 1 d .
C16 C 0.9186(6) 0.6366(3) 0.75869(17) 0.0419(10) Uani 1 1 d .
C17 C 0.7467(6) 0.5823(3) 0.76119(17) 0.0422(10) Uani 1 1 d .
C18 C 0.6101(6) 0.5942(3) 0.81042(16) 0.0387(9) Uani 1 1 d .
C19 C 0.4458(6) 0.5404(3) 0.81000(18) 0.0424(10) Uani 1 1 d .
H19 H 0.3486 0.5464 0.8414 0.051 Uiso 1 1 calc R
C20 C 0.4235(7) 0.4792(3) 0.76500(19) 0.0512(11) Uani 1 1 d .
H20 H 0.3129 0.4421 0.7651 0.061 Uiso 1 1 calc R
C21 C 0.5663(8) 0.4724(3) 0.7189(2) 0.0588(13) Uani 1 1 d .
H21 H 0.5496 0.4301 0.6874 0.071 Uiso 1 1 calc R
C22 C 1.1153(6) 0.7522(3) 0.7985(2) 0.0492(11) Uani 1 1 d .
H22 H 1.1367 0.7974 0.8272 0.059 Uiso 1 1 calc R
C23 C 1.2522(7) 0.7351(3) 0.7528(2) 0.0573(13) Uani 1 1 d .
H23 H 1.3701 0.7677 0.7498 0.069 Uiso 1 1 calc R
C24 C 1.2126(7) 0.6690(3) 0.7116(2) 0.0571(13) Uani 1 1 d .
H24 H 1.3072 0.6574 0.6802 0.069 Uiso 1 1 calc R
O1S O 0.7944(5) 0.9343(2) 0.93992(14) 0.0511(8) Uani 1 1 d D
H1SA H 0.805(6) 0.8870(14) 0.923(2) 0.061 Uiso 1 1 d D
H1SB H 0.688(4) 0.958(2) 0.925(2) 0.061 Uiso 1 1 d D
O2S O 0.4458(6) 0.9714(3) 0.87310(17) 0.0730(11) Uani 1 1 d D
H2SA H 0.484(10) 1.0210(15) 0.880(2) 0.088 Uiso 1 1 d D
H2SB H 0.472(9) 0.957(3) 0.8351(11) 0.088 Uiso 1 1 d D
O3S O -0.1180(5) 0.9537(2) 1.07192(15) 0.0539(8) Uani 1 1 d D
H3SA H -0.010(3) 0.982(2) 1.071(2) 0.065 Uiso 1 1 d D
H3SB H -0.209(4) 0.984(2) 1.087(2) 0.065 Uiso 1 1 d D

loop_
_atom_site_aniso_label
_atom_site_aniso_U_11
_atom_site_aniso_U_22
_atom_site_aniso_U_33
_atom_site_aniso_U_23
_atom_site_aniso_U_13
_atom_site_aniso_U_12
O1 0.0569(19) 0.062(2) 0.0473(18) 0.0000(16) 0.0237(14) -0.0039(15)
N1 0.0402(18) 0.051(2) 0.0377(18) -0.0022(15) 0.0171(14) -0.0024(15)
N2 0.0335(17) 0.061(2) 0.0211(15) 0.0058(14) 0.0082(12) 0.0072(15)
N3 0.070(3) 0.078(3) 0.0191(16) -0.0033(17) 0.0103(16) 0.000(2)
N4 0.048(2) 0.085(3) 0.0250(17) 0.0148(18) 0.0155(15) 0.017(2)
C1 0.079(4) 0.061(3) 0.079(4) -0.011(3) 0.048(3) -0.011(3)
C2 0.0335(19) 0.053(2) 0.0245(18) -0.0006(16) 0.0068(15) 0.0033(17)
C3 0.040(2) 0.053(2) 0.030(2) 0.0061(18) 0.0114(16) 0.0028(18)
C4 0.035(2) 0.056(2) 0.0214(17) 0.0064(16) 0.0067(14) 0.0074(17)
C5 0.040(2) 0.052(2) 0.029(2) 0.0098(18) 0.0112(16) 0.0075(18)
C6 0.040(2) 0.056(3) 0.036(2) -0.0086(19) 0.0181(17) -0.0039(19)
C7 0.046(2) 0.081(3) 0.0248(19) -0.007(2) 0.0104(17) -0.005(2)
C8 0.043(2) 0.069(3) 0.0248(19) 0.0081(18) 0.0057(16) -0.002(2)
C9 0.033(2) 0.059(3) 0.034(2) 0.0088(18) 0.0065(16) 0.0035(18)
C10 0.036(2) 0.048(2) 0.0258(18) 0.0007(16) 0.0082(15) 0.0015(17)
C11 0.043(2) 0.060(3) 0.028(2) -0.0029(18) -0.0009(16) -0.0058(19)
C12 0.0274(19) 0.068(3) 0.043(2) -0.002(2) 0.0045(16) -0.0039(18)
C13 0.036(2) 0.067(3) 0.039(2) 0.001(2) 0.0169(17) -0.0063(19)
C14 0.034(2) 0.069(3) 0.046(2) -0.001(2) 0.0125(18) 0.007(2)
C15 0.037(2) 0.062(3) 0.0254(19) 0.0145(18) 0.0090(15) 0.0094(19)
C16 0.040(2) 0.067(3) 0.0201(18) 0.0111(18) 0.0099(15) 0.0140(19)
C17 0.044(2) 0.063(3) 0.0195(18) 0.0058(17) 0.0042(15) 0.0077(19)
C18 0.038(2) 0.060(3) 0.0183(17) 0.0088(16) 0.0040(14) 0.0091(18)
C19 0.042(2) 0.063(3) 0.0226(18) 0.0062(18) 0.0037(15) 0.0034(19)
C20 0.056(3) 0.071(3) 0.027(2) 0.004(2) 0.0016(18) -0.004(2)
C21 0.076(3) 0.078(3) 0.022(2) -0.006(2) 0.005(2) -0.005(3)
C22 0.042(2) 0.065(3) 0.042(2) 0.018(2) 0.0128(18) 0.008(2)
C23 0.041(2) 0.081(3) 0.052(3) 0.027(3) 0.021(2) 0.011(2)
C24 0.046(3) 0.089(4) 0.038(2) 0.024(2) 0.0208(19) 0.017(2)
O1S 0.0540(19) 0.064(2) 0.0349(16) -0.0038(14) 0.0028(13) -0.0076(15)
O2S 0.069(2) 0.108(3) 0.0442(19) 0.0131(19) 0.0208(18) 0.006(2)
O3S 0.0493(18) 0.073(2) 0.0412(17) -0.0032(15) 0.0157(14) -0.0054(16)

loop_
_atom_type_symbol
_atom_type_description
_atom_type_scat_dispersion_real
_atom_type_scat_dispersion_imag
_atom_type_scat_source
C C 0.0033 0.0016 'International Tables Vol C Tables 4.2.6.8 and 6.1.1.4'
H H 0.0000 0.0000 'International Tables Vol C Tables 4.2.6.8 and 6.1.1.4'
N N 0.0061 0.0033 'International Tables Vol C Tables 4.2.6.8 and 6.1.1.4'
O O 0.0106 0.0060 'International Tables Vol C Tables 4.2.6.8 and 6.1.1.4'

loop_
_geom_angle_atom_site_label_1
_geom_angle_atom_site_label_2
_geom_angle_atom_site_label_3
_geom_angle
C2 N1 C1 122.8(3)
C2 N1 C6 123.7(3)
C1 N1 C6 113.4(3)
C3 N2 C4 125.0(4)
C21 N3 C17 118.6(4)
C24 N4 C16 117.8(4)
N1 C1 H1A 109.5
N1 C1 H1B 109.5
H1A C1 H1B 109.5
N1 C1 H1C 109.5
H1A C1 H1C 109.5
H1B C1 H1C 109.5
N1 C2 C3 119.4(4)
N1 C2 C10 122.1(3)
C3 C2 C10 118.5(3)
N2 C3 C2 117.9(4)
N2 C3 H3 121.1
C2 C3 H3 121.1
N2 C4 C5 124.4(4)
N2 C4 C18 114.4(4)
C5 C4 C18 121.0(3)
O1 C5 C4 125.0(4)
O1 C5 C15 118.0(4)
C4 C5 C15 116.9(4)
N1 C6 C7 112.1(3)
N1 C6 C14 111.1(3)
C7 C6 C14 112.6(4)
N1 C6 H6 106.9
C7 C6 H6 106.9
C14 C6 H6 106.9
C8 C7 C6 114.7(4)
C8 C7 H7A 108.6
C6 C7 H7A 108.6
C8 C7 H7B 108.6
C6 C7 H7B 108.6
H7A C7 H7B 107.6
C7 C8 C13 110.0(4)
C7 C8 C9 112.0(3)
C13 C8 C9 109.0(3)
C7 C8 H8 108.6
C13 C8 H8 108.6
C9 C8 H8 108.6
C8 C9 C10 113.0(3)
C8 C9 H9A 109.0
C10 C9 H9A 109.0
C8 C9 H9B 109.0
C10 C9 H9B 109.0
H9A C9 H9B 107.8
C2 C10 C11 112.5(3)
C2 C10 C9 113.7(3)
C11 C10 C9 111.5(3)
C2 C10 H10 106.2
C11 C10 H10 106.2
C9 C10 H10 106.2
C12 C11 C10 113.3(3)
C12 C11 H11A 108.9
C10 C11 H11A 108.9
C12 C11 H11B 108.9
C10 C11 H11B 108.9
H11A C11 H11B 107.7
C14 C12 C11 111.8(4)
C14 C12 C13 110.2(4)
C11 C12 C13 109.7(4)
C14 C12 H12 108.4
C11 C12 H12 108.4
C13 C12 H12 108.4
C8 C13 C12 109.3(3)
C8 C13 H13A 109.8
C12 C13 H13A 109.8
C8 C13 H13B 109.8
C12 C13 H13B 109.8
H13A C13 H13B 108.3
C12 C14 C6 114.1(4)
C12 C14 H14A 108.7
C6 C14 H14A 108.7
C12 C14 H14B 108.7
C6 C14 H14B 108.7
H14A C14 H14B 107.6
C22 C15 C16 119.0(4)
C22 C15 C5 119.8(4)
C16 C15 C5 121.1(4)
N4 C16 C15 121.5(4)
N4 C16 C17 117.6(4)
C15 C16 C17 121.0(3)
N3 C17 C18 122.6(4)
N3 C17 C16 118.4(4)
C18 C17 C16 119.0(4)
C19 C18 C17 116.3(4)
C19 C18 C4 122.9(3)
C17 C18 C4 120.7(4)
C20 C19 C18 120.7(4)
C20 C19 H19 119.7
C18 C19 H19 119.7
C19 C20 C21 118.6(4)
C19 C20 H20 120.7
C21 C20 H20 120.7
N3 C21 C20 123.2(4)
N3 C21 H21 118.4
C20 C21 H21 118.4
C23 C22 C15 119.2(5)
C23 C22 H22 120.4
C15 C22 H22 120.4
C22 C23 C24 118.1(5)
C22 C23 H23 121.0
C24 C23 H23 121.0
N4 C24 C23 124.4(4)
N4 C24 H24 117.8
C23 C24 H24 117.8
H1SA O1S H1SB 109.7(11)
H2SA O2S H2SB 109.5(11)
H3SA O3S H3SB 109.2(11)

loop_
_geom_bond_atom_site_label_1
_geom_bond_atom_site_label_2
_geom_bond_distance
O1 C5 1.245(5)
N1 C2 1.313(5)
N1 C1 1.473(6)
N1 C6 1.502(5)
N2 C3 1.315(5)
N2 C4 1.359(5)
N3 C21 1.318(6)
N3 C17 1.348(6)
N4 C24 1.320(7)
N4 C16 1.363(5)
C1 H1A 0.9800
C1 H1B 0.9800
C1 H1C 0.9800
C2 C3 1.448(5)
C2 C10 1.499(6)
C3 H3 0.9500
C4 C5 1.423(6)
C4 C18 1.457(6)
C5 C15 1.494(5)
C6 C7 1.524(6)
C6 C14 1.529(6)
C6 H6 1.0000
C7 C8 1.506(7)
C7 H7A 0.9900
C7 H7B 0.9900
C8 C13 1.528(6)
C8 C9 1.537(6)
C8 H8 1.0000
C9 C10 1.551(5)
C9 H9A 0.9900
C9 H9B 0.9900
C10 C11 1.533(5)
C10 H10 1.0000
C11 C12 1.529(6)
C11 H11A 0.9900
C11 H11B 0.9900
C12 C14 1.510(7)
C12 C13 1.529(6)
C12 H12 1.0000
C13 H13A 0.9900
C13 H13B 0.9900
C14 H14A 0.9900
C14 H14B 0.9900
C15 C22 1.387(6)
C15 C16 1.400(6)
C16 C17 1.445(6)
C17 C18 1.421(5)
C18 C19 1.397(6)
C19 C20 1.364(6)
C19 H19 0.9500
C20 C21 1.393(6)
C20 H20 0.9500
C21 H21 0.9500
C22 C23 1.381(6)
C22 H22 0.9500
C23 C24 1.387(8)
C23 H23 0.9500
C24 H24 0.9500
O1S H1SA 0.851(4)
O1S H1SB 0.850(4)
O2S H2SA 0.851(4)
O2S H2SB 0.850(4)
O3S H3SA 0.851(4)
O3S H3SB 0.851(4)

loop_
_geom_hbond_atom_site_label_D
_geom_hbond_atom_site_label_H
_geom_hbond_atom_site_label_A
_geom_hbond_distance_DH
_geom_hbond_distance_HA
_geom_hbond_distance_DA
_geom_hbond_angle_DHA
_geom_hbond_site_symmetry_A
O1S H1SA O1 0.851(4) 1.876(6) 2.727(5) 178(5) .
O1S H1SB O2S 0.850(4) 1.898(17) 2.703(5) 158(4) .
O2S H2SA N4 0.851(4) 2.52(5) 3.009(6) 117(4) 2_656
O2S H2SB N3 0.850(4) 2.57(5) 3.079(5) 119(4) 2_656
O3S H3SA O1S 0.851(4) 1.996(12) 2.834(4) 168(4) 3_677
O3S H3SB O2S 0.851(4) 1.962(11) 2.796(5) 167(4) 3_577

loop_
_geom_torsion_atom_site_label_1
_geom_torsion_atom_site_label_2
_geom_torsion_atom_site_label_3
_geom_torsion_atom_site_label_4
_geom_torsion
C1 N1 C2 C3 2.7(6)
C6 N1 C2 C3 179.0(4)
C1 N1 C2 C10 -176.8(4)
C6 N1 C2 C10 -0.6(6)
C4 N2 C3 C2 -176.4(3)
N1 C2 C3 N2 -170.8(4)
C10 C2 C3 N2 8.7(5)
C3 N2 C4 C5 13.3(6)
C3 N2 C4 C18 -170.6(3)
N2 C4 C5 O1 -7.4(6)
C18 C4 C5 O1 176.8(4)
N2 C4 C5 C15 170.5(3)
C18 C4 C5 C15 -5.3(5)
C2 N1 C6 C7 63.5(5)
C1 N1 C6 C7 -120.0(5)
C2 N1 C6 C14 -63.5(5)
C1 N1 C6 C14 113.1(5)
N1 C6 C7 C8 -81.4(4)
C14 C6 C7 C8 44.7(5)
C6 C7 C8 C13 -53.2(4)
C6 C7 C8 C9 68.2(5)
C7 C8 C9 C10 -66.0(5)
C13 C8 C9 C10 56.0(5)
N1 C2 C10 C11 64.8(5)
C3 C2 C10 C11 -114.8(4)
N1 C2 C10 C9 -63.2(5)
C3 C2 C10 C9 117.3(4)
C8 C9 C10 C2 79.8(4)
C8 C9 C10 C11 -48.7(5)
C2 C10 C11 C12 -80.7(4)
C9 C10 C11 C12 48.3(5)
C10 C11 C12 C14 66.9(5)
C10 C11 C12 C13 -55.6(5)
C7 C8 C13 C12 60.7(4)
C9 C8 C13 C12 -62.5(5)
C14 C12 C13 C8 -61.1(4)
C11 C12 C13 C8 62.4(5)
C11 C12 C14 C6 -68.8(5)
C13 C12 C14 C6 53.5(4)
N1 C6 C14 C12 82.0(5)
C7 C6 C14 C12 -44.7(5)
O1 C5 C15 C22 3.4(6)
C4 C5 C15 C22 -174.7(4)
O1 C5 C15 C16 -177.4(4)
C4 C5 C15 C16 4.6(5)
C24 N4 C16 C15 1.6(6)
C24 N4 C16 C17 -178.2(4)
C22 C15 C16 N4 -1.0(6)
C5 C15 C16 N4 179.8(3)
C22 C15 C16 C17 178.9(4)
C5 C15 C16 C17 -0.4(6)
C21 N3 C17 C18 1.0(6)
C21 N3 C17 C16 -179.7(4)
N4 C16 C17 N3 -2.6(5)
C15 C16 C17 N3 177.5(4)
N4 C16 C17 C18 176.7(3)
C15 C16 C17 C18 -3.1(6)
N3 C17 C18 C19 -1.3(6)
C16 C17 C18 C19 179.4(3)
N3 C17 C18 C4 -178.3(4)
C16 C17 C18 C4 2.4(5)
N2 C4 C18 C19 8.9(5)
C5 C4 C18 C19 -174.9(4)
N2 C4 C18 C17 -174.3(3)
C5 C4 C18 C17 1.9(5)
C17 C18 C19 C20 1.2(6)
C4 C18 C19 C20 178.2(4)
C18 C19 C20 C21 -1.0(6)
C17 N3 C21 C20 -0.6(7)
C19 C20 C21 N3 0.6(7)
C16 C15 C22 C23 -0.2(6)
C5 C15 C22 C23 179.0(4)
C15 C22 C23 C24 0.7(6)
C16 N4 C24 C23 -1.2(6)
C22 C23 C24 N4 0.0(7)
